data_7024197
loop_
_publ_author_name
'Fern\'andez-Anca, Dami\'an'
'Garc\'ia-Seijo, M In\'es'
'Garc\'ia-Fern\'andez, M Esther'

_publ_section_title
;
 Tripodal polyphosphine ligands as inductors of chelate ring-opening
 processes in mononuclear palladium(II) and platinum(II) compounds. The
 X-ray crystal structure of two derivatives containing dangling
 phosphorus.
;
_journal_issue 9
_journal_name_full 'Dalton transactions (Cambridge, England : 2003)'
_journal_page_first 2327
_journal_page_last 2336
_journal_paper_doi 10.1039/b912678c
_journal_volume 39
_journal_year 2010
_chemical_formula_sum 'C86 H84 Cl6 N2 O6 P8 Pt'
_chemical_formula_weight 1897.10
_chemical_name_systematic
;
[Pt(PP3)2](NO3)2.2CHCl3
;
_space_group_IT_number 2
_symmetry_cell_setting triclinic
_symmetry_space_group_name_Hall '-P 1'
_symmetry_space_group_name_H-M 'P -1'
_atom_sites_solution_hydrogens geom
_atom_sites_solution_primary direct
_atom_sites_solution_secondary difmap
_audit_creation_method SHELXL-97
_cell_angle_alpha 103.192(2)
_cell_angle_beta 105.354(2)
_cell_angle_gamma 112.810(2)
_cell_formula_units_Z 1
_cell_length_a 12.9530(18)
_cell_length_b 13.2829(18)
_cell_length_c 15.424(2)
_cell_measurement_reflns_used 2372
_cell_measurement_temperature 293(2)
_cell_measurement_theta_max 26.21
_cell_measurement_theta_min 2.81
_cell_volume 2189.4(5)
_computing_cell_refinement 'BRUKER Smart'
_computing_data_collection 'BRUKER Smart'
_computing_data_reduction 'BRUKER Shelxtl'
_computing_molecular_graphics 'ORTEP-3 for Windows (Farrugia 1997)'
_computing_publication_material 'WinGX publication routines (Farrugia, 1999)'
_computing_structure_refinement 'SHELXL-97 (Sheldrick, 1997)'
_computing_structure_solution SIR-92
_diffrn_ambient_temperature 293(2)
_diffrn_measured_fraction_theta_full 0.969
_diffrn_measured_fraction_theta_max 0.969
_diffrn_measurement_device_type 'CCD area detector'
_diffrn_measurement_method 'omega scans'
_diffrn_radiation_monochromator graphite
_diffrn_radiation_source 'fine-focus sealed tube'
_diffrn_radiation_type MoK\a
_diffrn_radiation_wavelength 0.71073
_diffrn_reflns_av_R_equivalents 0.0343
_diffrn_reflns_av_sigmaI/netI 0.0944
_diffrn_reflns_limit_h_max 15
_diffrn_reflns_limit_h_min -16
_diffrn_reflns_limit_k_max 16
_diffrn_reflns_limit_k_min -16
_diffrn_reflns_limit_l_max 19
_diffrn_reflns_limit_l_min 0
_diffrn_reflns_number 15829
_diffrn_reflns_theta_full 26.39
_diffrn_reflns_theta_max 26.39
_diffrn_reflns_theta_min 1.79
_exptl_absorpt_coefficient_mu 1.983
_exptl_absorpt_correction_T_max 0.8903
_exptl_absorpt_correction_T_min 0.5970
_exptl_absorpt_correction_type empirical
_exptl_absorpt_process_details Sadabs
_exptl_crystal_colour colourless
_exptl_crystal_density_diffrn 1.439
_exptl_crystal_density_method 'not measured'
_exptl_crystal_description prism
_exptl_crystal_F_000 962
_exptl_crystal_size_max 0.29
_exptl_crystal_size_mid 0.11
_exptl_crystal_size_min 0.06
_refine_diff_density_max 0.830
_refine_diff_density_min -0.703
_refine_diff_density_rms 0.089
_refine_ls_extinction_method none
_refine_ls_goodness_of_fit_ref 0.878
_refine_ls_hydrogen_treatment mixed
_refine_ls_matrix_type full
_refine_ls_number_parameters 493
_refine_ls_number_reflns 8696
_refine_ls_number_restraints 0
_refine_ls_restrained_S_all 0.878
_refine_ls_R_factor_all 0.0602
_refine_ls_R_factor_gt 0.0391
_refine_ls_shift/su_max 0.001
_refine_ls_shift/su_mean 0.000
_refine_ls_structure_factor_coef Fsqd
_refine_ls_weighting_details 'calc w=1/[\s^2^(Fo^2^)+(0.0264P)^2^+0.0000P] where P=(Fo^2^+2Fc^2^)/3'
_refine_ls_weighting_scheme calc
_refine_ls_wR_factor_gt 0.0674
_refine_ls_wR_factor_ref 0.0729
_reflns_number_gt 6896
_reflns_number_total 8696
_reflns_threshold_expression >2sigma(I)
_cod_data_source_file b912678c.txt
_cod_data_source_block PtNO3
_cod_depositor_comments
;
The following automatic conversions were performed:

'_symmetry_cell_setting' value 'Triclinic' changed to 'triclinic'
according to /home/saulius/struct/CIF-dictionaries/cif_core.dic
dictionary named 'cif_core.dic' version 2.4.2 from 2011-04-26.

Automatic conversion script
Id: cif_fix_values 1891 2012-01-12 08:04:46Z andrius 
;
_cod_original_cell_volume 2189.5(5)
_cod_original_sg_symbol_H-M P-1
_cod_database_code 7024197

loop_
_symmetry_equiv_pos_as_xyz
'x, y, z'
'-x, -y, -z'

loop_
_atom_site_label
_atom_site_type_symbol
_atom_site_fract_x
_atom_site_fract_y
_atom_site_fract_z
_atom_site_U_iso_or_equiv
_atom_site_adp_type
_atom_site_occupancy
_atom_site_symmetry_multiplicity
_atom_site_calc_flag
_atom_site_refinement_flags
Pt1 Pt 0.5000 0.0000 0.0000 0.02696(8) Uani 1 2 d S
P1 P 0.66465(9) 0.11699(8) -0.02856(8) 0.0300(3) Uani 1 1 d .
P2 P 0.39232(9) 0.05534(9) -0.10743(8) 0.0309(3) Uani 1 1 d .
P3 P 0.70561(10) -0.09543(10) -0.26548(9) 0.0421(3) Uani 1 1 d .
P4 P 1.02370(10) 0.44274(9) 0.15269(9) 0.0413(3) Uani 1 1 d .
Cl2 Cl 0.2779(2) 0.2557(2) 0.62690(17) 0.1442(8) Uani 1 1 d .
Cl3 Cl 0.2076(3) 0.2426(2) 0.78362(16) 0.1674(11) Uani 1 1 d .
C7 C 0.2714(3) 0.0797(3) -0.0862(3) 0.0328(10) Uani 1 1 d .
Cl1 Cl 0.0484(2) 0.2295(4) 0.6139(2) 0.264(2) Uani 1 1 d .
C3 C 0.7295(3) 0.0410(3) -0.0900(3) 0.0344(10) Uani 1 1 d .
H3A H 0.7842 0.0943 -0.1107 0.041 Uiso 1 1 calc R
H3B H 0.7776 0.0208 -0.0442 0.041 Uiso 1 1 calc R
C29 C 0.8192(8) 0.2201(6) -0.2970(6) 0.106(3) Uani 1 1 d .
H29 H 0.8936 0.2869 -0.2768 0.128 Uiso 1 1 calc R
C13 C 0.3280(3) -0.0438(3) -0.2317(3) 0.0362(10) Uani 1 1 d .
C18 C 0.3151(3) -0.1560(4) -0.2541(3) 0.0429(11) Uani 1 1 d .
H18 H 0.3390 -0.1814 -0.2047 0.051 Uiso 1 1 calc R
C5 C 0.7948(3) 0.2411(3) 0.0764(3) 0.0353(10) Uani 1 1 d .
H5A H 0.7707 0.2990 0.0998 0.042 Uiso 1 1 calc R
H5B H 0.8167 0.2132 0.1277 0.042 Uiso 1 1 calc R
C1 C 0.6125(3) 0.1832(4) -0.1108(3) 0.0401(11) Uani 1 1 d .
H1A H 0.6782 0.2604 -0.0960 0.048 Uiso 1 1 calc R
H1B H 0.5902 0.1347 -0.1770 0.048 Uiso 1 1 calc R
C2 C 0.5033(3) 0.1949(3) -0.1012(3) 0.0373(10) Uani 1 1 d .
H2A H 0.4674 0.2160 -0.1531 0.045 Uiso 1 1 calc R
H2B H 0.5290 0.2563 -0.0399 0.045 Uiso 1 1 calc R
C31 C 1.1524(4) 0.4654(3) 0.1165(4) 0.0419(11) Uani 1 1 d .
C25 C 0.7051(4) 0.0232(4) -0.3072(3) 0.0473(12) Uani 1 1 d .
C4 C 0.6358(3) -0.0715(3) -0.1784(3) 0.0379(10) Uani 1 1 d .
H4A H 0.5647 -0.0639 -0.2085 0.045 Uiso 1 1 calc R
H4B H 0.6100 -0.1382 -0.1583 0.045 Uiso 1 1 calc R
C37 C 1.0577(4) 0.3939(4) 0.2528(3) 0.0409(11) Uani 1 1 d .
C12 C 0.1499(4) -0.0037(4) -0.1426(3) 0.0422(11) Uani 1 1 d .
H12 H 0.1301 -0.0697 -0.1940 0.051 Uiso 1 1 calc R
C26 C 0.5995(5) 0.0232(4) -0.3571(3) 0.0615(14) Uani 1 1 d .
H26 H 0.5245 -0.0430 -0.3778 0.074 Uiso 1 1 calc R
C11 C 0.0593(4) 0.0129(4) -0.1212(4) 0.0577(14) Uani 1 1 d .
H11 H -0.0218 -0.0430 -0.1580 0.069 Uiso 1 1 calc R
C10 C 0.0874(4) 0.1101(4) -0.0470(4) 0.0612(15) Uani 1 1 d .
H10 H 0.0254 0.1203 -0.0336 0.073 Uiso 1 1 calc R
C34 C 1.3472(5) 0.5088(4) 0.0593(5) 0.0708(18) Uani 1 1 d .
H34 H 1.4121 0.5217 0.0403 0.085 Uiso 1 1 calc R
C9 C 0.2073(4) 0.1938(4) 0.0085(4) 0.0529(13) Uani 1 1 d .
H9 H 0.2260 0.2606 0.0586 0.063 Uiso 1 1 calc R
C8 C 0.2988(4) 0.1782(4) -0.0105(3) 0.0412(11) Uani 1 1 d .
H8 H 0.3796 0.2340 0.0276 0.049 Uiso 1 1 calc R
C32 C 1.1369(4) 0.4544(4) 0.0226(4) 0.0538(13) Uani 1 1 d .
H32 H 1.0601 0.4315 -0.0222 0.065 Uiso 1 1 calc R
C42 C 1.0985(4) 0.3121(4) 0.2526(4) 0.0567(14) Uani 1 1 d .
H42 H 1.1136 0.2811 0.1998 0.068 Uiso 1 1 calc R
C6 C 0.9065(3) 0.3003(3) 0.0544(3) 0.0389(11) Uani 1 1 d .
H6A H 0.8815 0.3133 -0.0053 0.047 Uiso 1 1 calc R
H6B H 0.9417 0.2483 0.0448 0.047 Uiso 1 1 calc R
C36 C 1.2682(4) 0.5010(4) 0.1819(4) 0.0577(14) Uani 1 1 d .
H36 H 1.2820 0.5113 0.2464 0.069 Uiso 1 1 calc R
C24 C 0.5740(5) -0.2445(4) -0.4587(4) 0.0650(15) Uani 1 1 d .
H24 H 0.6304 -0.1858 -0.4703 0.078 Uiso 1 1 calc R
C30 C 0.8155(5) 0.1224(4) -0.2783(4) 0.0705(16) Uani 1 1 d .
H30 H 0.8877 0.1232 -0.2460 0.085 Uiso 1 1 calc R
C19 C 0.5809(4) -0.2269(4) -0.3657(3) 0.0441(11) Uani 1 1 d .
C38 C 1.0367(4) 0.4389(5) 0.3321(4) 0.0684(15) Uani 1 1 d .
H38 H 1.0091 0.4941 0.3336 0.082 Uiso 1 1 calc R
C17 C 0.2671(4) -0.2305(4) -0.3496(4) 0.0624(14) Uani 1 1 d .
H17 H 0.2573 -0.3064 -0.3643 0.075 Uiso 1 1 calc R
C20 C 0.4987(5) -0.3175(4) -0.3516(4) 0.0708(16) Uani 1 1 d .
H20 H 0.5027 -0.3103 -0.2893 0.085 Uiso 1 1 calc R
C40 C 1.0961(5) 0.3209(7) 0.4065(5) 0.092(2) Uani 1 1 d .
H40 H 1.1087 0.2961 0.4583 0.110 Uiso 1 1 calc R
C23 C 0.4857(5) -0.3466(5) -0.5354(4) 0.0812(18) Uani 1 1 d .
H23 H 0.4826 -0.3556 -0.5977 0.097 Uiso 1 1 calc R
C22 C 0.4041(5) -0.4332(5) -0.5203(5) 0.0823(19) Uani 1 1 d .
H22 H 0.3441 -0.5019 -0.5722 0.099 Uiso 1 1 calc R
C33 C 1.2335(5) 0.4769(4) -0.0071(4) 0.0689(16) Uani 1 1 d .
H33 H 1.2217 0.4704 -0.0707 0.083 Uiso 1 1 calc R
C27 C 0.6048(7) 0.1208(6) -0.3762(4) 0.090(2) Uani 1 1 d .
H27 H 0.5336 0.1201 -0.4107 0.108 Uiso 1 1 calc R
C100 C 0.1958(5) 0.2897(6) 0.6897(4) 0.0881(19) Uani 1 1 d .
C14 C 0.2918(4) -0.0086(4) -0.3064(3) 0.0587(14) Uani 1 1 d .
H14 H 0.2986 0.0662 -0.2923 0.070 Uiso 1 1 calc R
C35 C 1.3629(5) 0.5211(4) 0.1517(5) 0.0735(17) Uani 1 1 d .
H35 H 1.4397 0.5438 0.1963 0.088 Uiso 1 1 calc R
C28 C 0.7144(9) 0.2186(6) -0.3449(5) 0.109(3) Uani 1 1 d .
H28 H 0.7172 0.2851 -0.3565 0.131 Uiso 1 1 calc R
C15 C 0.2459(5) -0.0819(6) -0.4014(4) 0.0801(18) Uani 1 1 d .
H15 H 0.2230 -0.0566 -0.4512 0.096 Uiso 1 1 calc R
C39 C 1.0562(6) 0.4028(7) 0.4094(5) 0.101(2) Uani 1 1 d .
H39 H 1.0425 0.4339 0.4630 0.122 Uiso 1 1 calc R
C21 C 0.4094(5) -0.4201(5) -0.4296(5) 0.0848(19) Uani 1 1 d .
H21 H 0.3529 -0.4801 -0.4191 0.102 Uiso 1 1 calc R
C16 C 0.2341(5) -0.1932(5) -0.4220(4) 0.0770(17) Uani 1 1 d .
H16 H 0.2032 -0.2433 -0.4862 0.092 Uiso 1 1 calc R
C41 C 1.1173(5) 0.2755(5) 0.3291(5) 0.0739(17) Uani 1 1 d .
H41 H 1.1444 0.2199 0.3278 0.089 Uiso 1 1 calc R
N01 N 0.3628(5) 0.6046(5) 0.8230(4) 0.0661(13) Uani 1 1 d .
O1 O 0.4117(4) 0.7037(4) 0.8663(3) 0.0912(13) Uani 1 1 d .
O2 O 0.2572(5) 0.5542(4) 0.7600(4) 0.144(2) Uani 1 1 d .
O3 O 0.4067(5) 0.5437(5) 0.8320(5) 0.185(3) Uani 1 1 d .

loop_
_atom_site_aniso_label
_atom_site_aniso_U_11
_atom_site_aniso_U_22
_atom_site_aniso_U_33
_atom_site_aniso_U_23
_atom_site_aniso_U_13
_atom_site_aniso_U_12
Pt1 0.01921(12) 0.02665(13) 0.02722(14) 0.00787(11) 0.00514(10) 0.00746(10)
P1 0.0224(6) 0.0301(5) 0.0309(6) 0.0096(5) 0.0090(5) 0.0083(5)
P2 0.0241(6) 0.0307(6) 0.0333(7) 0.0128(5) 0.0071(5) 0.0110(5)
P3 0.0324(6) 0.0419(7) 0.0407(7) 0.0057(6) 0.0128(6) 0.0134(6)
P4 0.0305(6) 0.0318(6) 0.0457(8) 0.0073(6) 0.0094(6) 0.0078(5)
Cl2 0.171(2) 0.186(2) 0.158(2) 0.0978(19) 0.1091(18) 0.1150(19)
Cl3 0.321(3) 0.188(2) 0.1261(18) 0.1176(18) 0.132(2) 0.184(3)
C7 0.030(2) 0.032(2) 0.038(3) 0.018(2) 0.011(2) 0.0149(19)
Cl1 0.0973(18) 0.465(6) 0.184(3) 0.159(4) 0.0530(19) 0.073(3)
C3 0.025(2) 0.037(2) 0.030(2) 0.011(2) 0.0092(19) 0.0070(19)
C29 0.141(7) 0.056(4) 0.116(7) 0.030(4) 0.083(6) 0.022(5)
C13 0.027(2) 0.041(2) 0.034(3) 0.013(2) 0.007(2) 0.014(2)
C18 0.030(2) 0.044(3) 0.040(3) 0.008(2) 0.008(2) 0.013(2)
C5 0.022(2) 0.031(2) 0.036(3) 0.009(2) 0.006(2) 0.0032(18)
C1 0.032(2) 0.042(2) 0.044(3) 0.023(2) 0.013(2) 0.013(2)
C2 0.031(2) 0.034(2) 0.045(3) 0.019(2) 0.010(2) 0.0137(19)
C31 0.031(2) 0.029(2) 0.052(3) 0.011(2) 0.014(2) 0.0048(19)
C25 0.056(3) 0.042(3) 0.032(3) 0.006(2) 0.020(2) 0.015(2)
C4 0.031(2) 0.037(2) 0.034(3) 0.009(2) 0.006(2) 0.012(2)
C37 0.028(2) 0.038(2) 0.038(3) 0.008(2) 0.006(2) 0.007(2)
C12 0.029(2) 0.045(3) 0.047(3) 0.016(2) 0.009(2) 0.017(2)
C26 0.080(4) 0.057(3) 0.043(3) 0.018(3) 0.017(3) 0.032(3)
C11 0.032(3) 0.056(3) 0.080(4) 0.026(3) 0.017(3) 0.020(2)
C10 0.046(3) 0.066(3) 0.090(4) 0.030(3) 0.037(3) 0.037(3)
C34 0.055(4) 0.043(3) 0.122(6) 0.031(4) 0.057(4) 0.016(3)
C9 0.059(3) 0.041(3) 0.069(4) 0.017(3) 0.033(3) 0.030(3)
C8 0.039(3) 0.038(2) 0.049(3) 0.020(2) 0.019(2) 0.018(2)
C32 0.048(3) 0.044(3) 0.069(4) 0.027(3) 0.027(3) 0.016(2)
C42 0.057(3) 0.045(3) 0.046(3) 0.010(3) 0.003(3) 0.018(3)
C6 0.026(2) 0.038(2) 0.035(3) 0.009(2) 0.009(2) 0.0040(19)
C36 0.034(3) 0.055(3) 0.060(4) 0.010(3) 0.010(3) 0.009(2)
C24 0.058(3) 0.057(3) 0.050(4) 0.007(3) 0.020(3) 0.009(3)
C30 0.074(4) 0.051(3) 0.067(4) 0.014(3) 0.035(3) 0.011(3)
C19 0.040(3) 0.044(3) 0.042(3) 0.006(2) 0.016(2) 0.021(2)
C38 0.060(4) 0.095(4) 0.057(4) 0.030(4) 0.027(3) 0.040(3)
C17 0.053(3) 0.055(3) 0.058(4) 0.002(3) 0.017(3) 0.022(3)
C20 0.068(4) 0.049(3) 0.062(4) 0.003(3) 0.026(3) 0.007(3)
C40 0.068(4) 0.121(6) 0.076(5) 0.058(5) 0.018(4) 0.031(4)
C23 0.084(4) 0.075(4) 0.044(4) -0.003(3) 0.014(3) 0.021(4)
C22 0.072(4) 0.051(3) 0.073(5) -0.012(3) 0.015(4) 0.010(3)
C33 0.079(4) 0.052(3) 0.088(5) 0.035(3) 0.052(4) 0.024(3)
C27 0.145(7) 0.083(5) 0.056(4) 0.034(4) 0.036(4) 0.065(5)
C100 0.085(4) 0.135(6) 0.080(5) 0.066(4) 0.047(4) 0.062(4)
C14 0.067(3) 0.064(3) 0.038(3) 0.020(3) 0.011(3) 0.031(3)
C35 0.033(3) 0.060(3) 0.096(5) 0.010(4) 0.020(3) 0.007(3)
C28 0.203(10) 0.069(5) 0.094(6) 0.047(5) 0.087(7) 0.073(6)
C15 0.083(4) 0.096(5) 0.042(4) 0.026(4) 0.007(3) 0.035(4)
C39 0.089(5) 0.161(7) 0.066(5) 0.045(5) 0.043(4) 0.061(5)
C21 0.068(4) 0.053(3) 0.084(5) 0.002(3) 0.026(4) -0.002(3)
C16 0.073(4) 0.086(4) 0.035(3) 0.001(3) 0.009(3) 0.024(4)
C41 0.059(4) 0.065(4) 0.073(4) 0.024(4) 0.004(3) 0.022(3)
N01 0.057(3) 0.068(3) 0.097(4) 0.045(3) 0.037(3) 0.040(3)
O1 0.083(3) 0.099(3) 0.088(3) 0.031(3) 0.023(3) 0.050(3)
O2 0.105(4) 0.099(4) 0.160(5) 0.021(4) -0.013(4) 0.043(3)
O3 0.108(4) 0.115(4) 0.312(9) 0.062(5) 0.033(5) 0.077(4)

loop_
_atom_type_symbol
_atom_type_description
_atom_type_scat_dispersion_real
_atom_type_scat_dispersion_imag
_atom_type_scat_source
C C 0.0033 0.0016 'International Tables Vol C Tables 4.2.6.8 and 6.1.1.4'
H H 0.0000 0.0000 'International Tables Vol C Tables 4.2.6.8 and 6.1.1.4'
N N 0.0061 0.0033 'International Tables Vol C Tables 4.2.6.8 and 6.1.1.4'
O O 0.0106 0.0060 'International Tables Vol C Tables 4.2.6.8 and 6.1.1.4'
P P 0.1023 0.0942 'International Tables Vol C Tables 4.2.6.8 and 6.1.1.4'
Pt Pt -1.7033 8.3905 'International Tables Vol C Tables 4.2.6.8 and 6.1.1.4'
Cl Cl 0.1484 0.1585 'International Tables Vol C Tables 4.2.6.8 and 6.1.1.4'

loop_
_geom_angle_atom_site_label_1
_geom_angle_atom_site_label_2
_geom_angle_atom_site_label_3
_geom_angle
_geom_angle_site_symmetry_1
_geom_angle_site_symmetry_3
P2 Pt1 P2 180.00(5) . 2_655
P2 Pt1 P1 83.97(4) . .
P2 Pt1 P1 96.03(4) 2_655 .
P2 Pt1 P1 96.03(4) . 2_655
P2 Pt1 P1 83.97(4) 2_655 2_655
P1 Pt1 P1 180.00(5) . 2_655
C3 P1 C5 105.15(17) . .
C3 P1 C1 103.90(19) . .
C5 P1 C1 105.16(18) . .
C3 P1 Pt1 115.93(13) . .
C5 P1 Pt1 117.09(13) . .
C1 P1 Pt1 108.34(13) . .
C13 P2 C7 106.49(18) . .
C13 P2 C2 105.9(2) . .
C7 P2 C2 106.03(17) . .
C13 P2 Pt1 113.21(13) . .
C7 P2 Pt1 118.49(13) . .
C2 P2 Pt1 105.79(13) . .
C19 P3 C25 102.9(2) . .
C19 P3 C4 102.63(19) . .
C25 P3 C4 96.67(19) . .
C37 P4 C31 103.2(2) . .
C37 P4 C6 100.28(19) . .
C31 P4 C6 99.24(19) . .
C8 C7 C12 119.4(4) . .
C8 C7 P2 120.3(3) . .
C12 C7 P2 120.2(3) . .
C4 C3 P1 114.6(3) . .
C4 C3 H3A 108.6 . .
P1 C3 H3A 108.6 . .
C4 C3 H3B 108.6 . .
P1 C3 H3B 108.6 . .
H3A C3 H3B 107.6 . .
C28 C29 C30 119.9(7) . .
C28 C29 H29 120.1 . .
C30 C29 H29 120.1 . .
C14 C13 C18 118.5(4) . .
C14 C13 P2 120.5(3) . .
C18 C13 P2 120.9(3) . .
C13 C18 C17 120.4(4) . .
C13 C18 H18 119.8 . .
C17 C18 H18 119.8 . .
C6 C5 P1 113.5(3) . .
C6 C5 H5A 108.9 . .
P1 C5 H5A 108.9 . .
C6 C5 H5B 108.9 . .
P1 C5 H5B 108.9 . .
H5A C5 H5B 107.7 . .
C2 C1 P1 110.9(3) . .
C2 C1 H1A 109.5 . .
P1 C1 H1A 109.5 . .
C2 C1 H1B 109.5 . .
P1 C1 H1B 109.5 . .
H1A C1 H1B 108.0 . .
C1 C2 P2 108.7(3) . .
C1 C2 H2A 109.9 . .
P2 C2 H2A 109.9 . .
C1 C2 H2B 109.9 . .
P2 C2 H2B 109.9 . .
H2A C2 H2B 108.3 . .
C32 C31 C36 117.9(4) . .
C32 C31 P4 119.5(4) . .
C36 C31 P4 122.5(4) . .
C26 C25 C30 118.7(5) . .
C26 C25 P3 123.1(4) . .
C30 C25 P3 117.9(4) . .
C3 C4 P3 109.0(3) . .
C3 C4 H4A 109.9 . .
P3 C4 H4A 109.9 . .
C3 C4 H4B 109.9 . .
P3 C4 H4B 109.9 . .
H4A C4 H4B 108.3 . .
C38 C37 C42 118.4(5) . .
C38 C37 P4 117.3(4) . .
C42 C37 P4 124.3(4) . .
C11 C12 C7 119.3(4) . .
C11 C12 H12 120.4 . .
C7 C12 H12 120.4 . .
C27 C26 C25 120.2(6) . .
C27 C26 H26 119.9 . .
C25 C26 H26 119.9 . .
C10 C11 C12 120.8(4) . .
C10 C11 H11 119.6 . .
C12 C11 H11 119.6 . .
C11 C10 C9 120.4(4) . .
C11 C10 H10 119.8 . .
C9 C10 H10 119.8 . .
C35 C34 C33 119.4(5) . .
C35 C34 H34 120.3 . .
C33 C34 H34 120.3 . .
C8 C9 C10 119.9(4) . .
C8 C9 H9 120.1 . .
C10 C9 H9 120.1 . .
C9 C8 C7 120.3(4) . .
C9 C8 H8 119.8 . .
C7 C8 H8 119.8 . .
C31 C32 C33 121.6(5) . .
C31 C32 H32 119.2 . .
C33 C32 H32 119.2 . .
C41 C42 C37 121.2(5) . .
C41 C42 H42 119.4 . .
C37 C42 H42 119.4 . .
C5 C6 P4 112.4(3) . .
C5 C6 H6A 109.1 . .
P4 C6 H6A 109.1 . .
C5 C6 H6B 109.1 . .
P4 C6 H6B 109.1 . .
H6A C6 H6B 107.9 . .
C35 C36 C31 120.2(5) . .
C35 C36 H36 119.9 . .
C31 C36 H36 119.9 . .
C23 C24 C19 121.8(5) . .
C23 C24 H24 119.1 . .
C19 C24 H24 119.1 . .
C29 C30 C25 120.4(6) . .
C29 C30 H30 119.8 . .
C25 C30 H30 119.8 . .
C20 C19 C24 117.0(5) . .
C20 C19 P3 122.3(4) . .
C24 C19 P3 120.3(4) . .
C37 C38 C39 120.6(6) . .
C37 C38 H38 119.7 . .
C39 C38 H38 119.7 . .
C16 C17 C18 120.1(5) . .
C16 C17 H17 120.0 . .
C18 C17 H17 120.0 . .
C19 C20 C21 120.7(5) . .
C19 C20 H20 119.6 . .
C21 C20 H20 119.6 . .
C41 C40 C39 120.9(6) . .
C41 C40 H40 119.6 . .
C39 C40 H40 119.6 . .
C22 C23 C24 120.2(6) . .
C22 C23 H23 119.9 . .
C24 C23 H23 119.9 . .
C23 C22 C21 119.8(6) . .
C23 C22 H22 120.1 . .
C21 C22 H22 120.1 . .
C34 C33 C32 119.1(6) . .
C34 C33 H33 120.5 . .
C32 C33 H33 120.5 . .
C26 C27 C28 120.0(7) . .
C26 C27 H27 120.0 . .
C28 C27 H27 120.0 . .
Cl3 C100 Cl1 110.9(4) . .
Cl3 C100 Cl2 110.6(3) . .
Cl1 C100 Cl2 110.0(4) . .
C13 C14 C15 121.2(5) . .
C13 C14 H14 119.4 . .
C15 C14 H14 119.4 . .
C34 C35 C36 121.8(5) . .
C34 C35 H35 119.1 . .
C36 C35 H35 119.1 . .
C29 C28 C27 120.8(7) . .
C29 C28 H28 119.6 . .
C27 C28 H28 119.6 . .
C14 C15 C16 119.3(5) . .
C14 C15 H15 120.4 . .
C16 C15 H15 120.4 . .
C40 C39 C38 119.5(6) . .
C40 C39 H39 120.3 . .
C38 C39 H39 120.3 . .
C22 C21 C20 120.4(6) . .
C22 C21 H21 119.8 . .
C20 C21 H21 119.8 . .
C17 C16 C15 120.5(5) . .
C17 C16 H16 119.7 . .
C15 C16 H16 119.7 . .
C40 C41 C42 119.5(6) . .
C40 C41 H41 120.2 . .
C42 C41 H41 120.2 . .
O1 N01 O3 124.0(6) . .
O1 N01 O2 121.1(5) . .
O3 N01 O2 114.9(6) . .

loop_
_geom_bond_atom_site_label_1
_geom_bond_atom_site_label_2
_geom_bond_distance
_geom_bond_site_symmetry_2
Pt1 P2 2.3149(10) .
Pt1 P2 2.3149(10) 2_655
Pt1 P1 2.3234(10) .
Pt1 P1 2.3234(10) 2_655
P1 C3 1.807(4) .
P1 C5 1.834(4) .
P1 C1 1.832(4) .
P2 C13 1.803(4) .
P2 C7 1.812(4) .
P2 C2 1.815(4) .
P3 C19 1.818(4) .
P3 C25 1.835(5) .
P3 C4 1.843(4) .
P4 C37 1.822(4) .
P4 C31 1.834(4) .
P4 C6 1.851(4) .
Cl2 C100 1.729(6) .
Cl3 C100 1.697(6) .
C7 C8 1.387(5) .
C7 C12 1.394(5) .
Cl1 C100 1.692(6) .
C3 C4 1.533(5) .
C3 H3A 0.9700 .
C3 H3B 0.9700 .
C29 C28 1.353(9) .
C29 C30 1.378(8) .
C29 H29 0.9300 .
C13 C14 1.377(6) .
C13 C18 1.382(5) .
C18 C17 1.381(6) .
C18 H18 0.9300 .
C5 C6 1.525(5) .
C5 H5A 0.9700 .
C5 H5B 0.9700 .
C1 C2 1.521(5) .
C1 H1A 0.9700 .
C1 H1B 0.9700 .
C2 H2A 0.9700 .
C2 H2B 0.9700 .
C31 C32 1.373(6) .
C31 C36 1.387(6) .
C25 C26 1.381(6) .
C25 C30 1.383(6) .
C4 H4A 0.9700 .
C4 H4B 0.9700 .
C37 C38 1.377(6) .
C37 C42 1.380(6) .
C12 C11 1.380(6) .
C12 H12 0.9300 .
C26 C27 1.374(7) .
C26 H26 0.9300 .
C11 C10 1.361(6) .
C11 H11 0.9300 .
C10 C9 1.379(6) .
C10 H10 0.9300 .
C34 C35 1.346(7) .
C34 C33 1.384(7) .
C34 H34 0.9300 .
C9 C8 1.371(5) .
C9 H9 0.9300 .
C8 H8 0.9300 .
C32 C33 1.393(6) .
C32 H32 0.9300 .
C42 C41 1.375(7) .
C42 H42 0.9300 .
C6 H6A 0.9700 .
C6 H6B 0.9700 .
C36 C35 1.377(7) .
C36 H36 0.9300 .
C24 C23 1.376(7) .
C24 C19 1.372(6) .
C24 H24 0.9300 .
C30 H30 0.9300 .
C19 C20 1.370(6) .
C38 C39 1.383(8) .
C38 H38 0.9300 .
C17 C16 1.356(7) .
C17 H17 0.9300 .
C20 C21 1.391(7) .
C20 H20 0.9300 .
C40 C41 1.355(8) .
C40 C39 1.371(8) .
C40 H40 0.9300 .
C23 C22 1.343(7) .
C23 H23 0.9300 .
C22 C21 1.350(7) .
C22 H22 0.9300 .
C33 H33 0.9300 .
C27 C28 1.362(9) .
C27 H27 0.9300 .
C14 C15 1.373(7) .
C14 H14 0.9300 .
C35 H35 0.9300 .
C28 H28 0.9300 .
C15 C16 1.377(7) .
C15 H15 0.9300 .
C39 H39 0.9300 .
C21 H21 0.9300 .
C16 H16 0.9300 .
C41 H41 0.9300 .
N01 O1 1.143(5) .
N01 O3 1.168(5) .
N01 O2 1.247(6) .

loop_
_geom_torsion_atom_site_label_1
_geom_torsion_atom_site_label_2
_geom_torsion_atom_site_label_3
_geom_torsion_atom_site_label_4
_geom_torsion
_geom_torsion_site_symmetry_1
P2 Pt1 P1 C3 -114.05(15) .
P2 Pt1 P1 C3 65.95(15) 2_655
P1 Pt1 P1 C3 163(100) 2_655
P2 Pt1 P1 C5 120.84(15) .
P2 Pt1 P1 C5 -59.16(15) 2_655
P1 Pt1 P1 C5 37(100) 2_655
P2 Pt1 P1 C1 2.22(15) .
P2 Pt1 P1 C1 -177.78(15) 2_655
P1 Pt1 P1 C1 -81(100) 2_655
P2 Pt1 P2 C13 -122(85) 2_655
P1 Pt1 P2 C13 90.43(15) .
P1 Pt1 P2 C13 -89.57(15) 2_655
P2 Pt1 P2 C7 4(85) 2_655
P1 Pt1 P2 C7 -143.83(15) .
P1 Pt1 P2 C7 36.17(15) 2_655
P2 Pt1 P2 C2 123(85) 2_655
P1 Pt1 P2 C2 -25.15(15) .
P1 Pt1 P2 C2 154.85(15) 2_655
C13 P2 C7 C8 -159.0(3) .
C2 P2 C7 C8 -46.4(4) .
Pt1 P2 C7 C8 72.1(3) .
C13 P2 C7 C12 24.4(4) .
C2 P2 C7 C12 136.9(3) .
Pt1 P2 C7 C12 -104.5(3) .
C5 P1 C3 C4 176.8(3) .
C1 P1 C3 C4 -72.9(3) .
Pt1 P1 C3 C4 45.8(3) .
C7 P2 C13 C14 66.5(4) .
C2 P2 C13 C14 -46.1(4) .
Pt1 P2 C13 C14 -161.6(3) .
C7 P2 C13 C18 -114.2(3) .
C2 P2 C13 C18 133.2(3) .
Pt1 P2 C13 C18 17.7(4) .
C14 C13 C18 C17 0.1(6) .
P2 C13 C18 C17 -179.2(3) .
C3 P1 C5 C6 40.0(3) .
C1 P1 C5 C6 -69.4(3) .
Pt1 P1 C5 C6 170.3(2) .
C3 P1 C1 C2 150.6(3) .
C5 P1 C1 C2 -99.2(3) .
Pt1 P1 C1 C2 26.8(3) .
P1 C1 C2 P2 -48.9(3) .
C13 P2 C2 C1 -71.4(3) .
C7 P2 C2 C1 175.7(3) .
Pt1 P2 C2 C1 49.0(3) .
C37 P4 C31 C32 152.9(3) .
C6 P4 C31 C32 50.0(4) .
C37 P4 C31 C36 -31.4(4) .
C6 P4 C31 C36 -134.4(4) .
C19 P3 C25 C26 39.5(4) .
C4 P3 C25 C26 -65.1(4) .
C19 P3 C25 C30 -147.4(4) .
C4 P3 C25 C30 108.0(4) .
P1 C3 C4 P3 151.1(2) .
C19 P3 C4 C3 -177.7(3) .
C25 P3 C4 C3 -72.9(3) .
C31 P4 C37 C38 138.5(4) .
C6 P4 C37 C38 -119.4(4) .
C31 P4 C37 C42 -44.0(4) .
C6 P4 C37 C42 58.1(4) .
C8 C7 C12 C11 -0.7(6) .
P2 C7 C12 C11 175.9(3) .
C30 C25 C26 C27 -0.8(8) .
P3 C25 C26 C27 172.2(4) .
C7 C12 C11 C10 1.0(7) .
C12 C11 C10 C9 -0.2(8) .
C11 C10 C9 C8 -0.8(7) .
C10 C9 C8 C7 1.0(7) .
C12 C7 C8 C9 -0.3(6) .
P2 C7 C8 C9 -176.9(3) .
C36 C31 C32 C33 0.7(6) .
P4 C31 C32 C33 176.6(3) .
C38 C37 C42 C41 0.4(7) .
P4 C37 C42 C41 -177.1(4) .
P1 C5 C6 P4 167.8(2) .
C37 P4 C6 C5 60.7(3) .
C31 P4 C6 C5 166.0(3) .
C32 C31 C36 C35 -1.8(7) .
P4 C31 C36 C35 -177.5(4) .
C28 C29 C30 C25 -0.8(10) .
C26 C25 C30 C29 1.6(8) .
P3 C25 C30 C29 -171.8(5) .
C23 C24 C19 C20 2.4(8) .
C23 C24 C19 P3 175.4(4) .
C25 P3 C19 C20 -137.1(4) .
C4 P3 C19 C20 -37.2(4) .
C25 P3 C19 C24 50.2(4) .
C4 P3 C19 C24 150.1(4) .
C42 C37 C38 C39 0.0(7) .
P4 C37 C38 C39 177.7(4) .
C13 C18 C17 C16 1.1(7) .
C24 C19 C20 C21 -2.7(7) .
P3 C19 C20 C21 -175.7(4) .
C19 C24 C23 C22 -0.8(9) .
C24 C23 C22 C21 -0.5(9) .
C35 C34 C33 C32 -2.0(8) .
C31 C32 C33 C34 1.2(7) .
C25 C26 C27 C28 -0.9(9) .
C18 C13 C14 C15 -1.2(7) .
P2 C13 C14 C15 178.2(4) .
C33 C34 C35 C36 1.0(8) .
C31 C36 C35 C34 1.0(8) .
C30 C29 C28 C27 -1.0(11) .
C26 C27 C28 C29 1.8(11) .
C13 C14 C15 C16 1.1(9) .
C41 C40 C39 C38 0.5(10) .
C37 C38 C39 C40 -0.5(9) .
C23 C22 C21 C20 0.1(10) .
C19 C20 C21 C22 1.6(9) .
C18 C17 C16 C15 -1.3(9) .
C14 C15 C16 C17 0.2(9) .
C39 C40 C41 C42 0.0(9) .
C37 C42 C41 C40 -0.4(8) .
